data_2102051
loop_
_publ_author_name
'Nagel, Norbert'
'Bock, Hans'
'Eller, Peter'

_publ_section_title
;
 Dimorphism and inclusion compounds of
 <i>N</i>,<i>N</i>'-di(benzenesulfonyl)-<i>p</i>-phenylenediamine
;
_journal_issue 2
_journal_name_full 'Acta Crystallographica Section B'
_journal_page_first 234
_journal_page_last 244
_journal_paper_doi 10.1107/S0108768199005790
_journal_volume 56
_journal_year 2000
_chemical_formula_iupac 'C18 H16 N2 O4 S2,2[S O (C H3)2]'
_chemical_formula_moiety 'C18 H16 N2 O4 S2,2(C2 H6 O S)'
_chemical_formula_sum 'C22 H28 N2 O6 S4'
_chemical_formula_weight 544.70
_chemical_name_systematic
;
 ?
;
_space_group_IT_number 2
_symmetry_cell_setting triclinic
_symmetry_space_group_name_Hall '-P 1'
_symmetry_space_group_name_H-M 'P -1'
_audit_creation_method SHELXL
_cell_angle_alpha 116.532(6)
_cell_angle_beta 97.10(2)
_cell_angle_gamma 90.425(15)
_cell_formula_units_Z 2
_cell_length_a 8.4277(15)
_cell_length_b 13.0779(14)
_cell_length_c 13.401(2)
_cell_measurement_reflns_used 94
_cell_measurement_temperature 150(2)
_cell_measurement_theta_max 21
_cell_measurement_theta_min 8.5
_cell_volume 1308.1(4)
_computing_structure_refinement 'SHELXL-93 (Sheldrick, 1993)'
_computing_structure_solution 'SHELXS-86 (Sheldrick, 1990)'
_diffrn_ambient_temperature 150(2)
_diffrn_measured_fraction_theta_full .908
_diffrn_measured_fraction_theta_max .908
_diffrn_measurement_device 'Siemens P4 four circle'
_diffrn_measurement_method '\w scan'
_diffrn_radiation_monochromator graphite
_diffrn_radiation_source 'fine-focus sealed tube'
_diffrn_radiation_type MoK\a
_diffrn_radiation_wavelength .71073
_diffrn_reflns_av_R_equivalents .0232
_diffrn_reflns_av_sigmaI/netI .0243
_diffrn_reflns_limit_h_max 11
_diffrn_reflns_limit_h_min 0
_diffrn_reflns_limit_k_max 15
_diffrn_reflns_limit_k_min -15
_diffrn_reflns_limit_l_max 18
_diffrn_reflns_limit_l_min -18
_diffrn_reflns_number 6714
_diffrn_reflns_theta_full 29.00
_diffrn_reflns_theta_max 29.00
_diffrn_reflns_theta_min 2.78
_diffrn_standards_interval_count 100
_diffrn_standards_number 4
_exptl_absorpt_coefficient_mu .403
_exptl_crystal_colour colourless
_exptl_crystal_density_diffrn 1.383
_exptl_crystal_description block
_exptl_crystal_F_000 572
_exptl_crystal_size_max .80
_exptl_crystal_size_mid .60
_exptl_crystal_size_min .45
_refine_diff_density_max .764
_refine_diff_density_min -.504
_refine_ls_extinction_coef .0070(17)
_refine_ls_extinction_method SHELXL93
_refine_ls_goodness_of_fit_ref 1.026
_refine_ls_matrix_type full
_refine_ls_number_parameters 324
_refine_ls_number_reflns 6312
_refine_ls_number_restraints 6
_refine_ls_restrained_S_all 1.066
_refine_ls_R_factor_all .0585
_refine_ls_R_factor_gt .0507
_refine_ls_shift/su_max .000
_refine_ls_shift/su_mean .000
_refine_ls_structure_factor_coef Fsqd
_refine_ls_weighting_details 'w=1/[\s^2^(Fo^2^)+(0.0750P)^2^+1.2556P] where P=(Fo^2^+2Fc^2^)/3'
_refine_ls_weighting_scheme calc
_refine_ls_wR_factor_ref .1459
_reflns_number_gt 5457
_reflns_number_total 6312
_reflns_threshold_expression >2sigma(I)
_cod_data_source_file se0270.cif
_cod_data_source_block bock510
_cod_depositor_comments
;
The following automatic conversions were performed:

'_refine_ls_weighting_scheme' value 'calc
w=1/[\s^2^(Fo^2^)+(0.0750P)^2^+1.2556P] where P=(Fo^2^+2Fc^2^)/3' was
changed to 'calc'. New tag '_refine_ls_weighting_details' was
created. The value of the new tag was set to
'w=1/[\s^2^(Fo^2^)+(0.0750P)^2^+1.2556P] where P=(Fo^2^+2Fc^2^)/3'.

Automatic conversion script
Id: cif_fix_values 3143 2015-03-26 13:38:13Z robertas 
;
_cod_original_cell_volume 1308.1(3)
_cod_database_code 2102051

loop_
_symmetry_equiv_pos_as_xyz
'x, y, z'
'-x, -y, -z'

loop_
_atom_site_label
_atom_site_fract_x
_atom_site_fract_y
_atom_site_fract_z
_atom_site_U_iso_or_equiv
_atom_site_adp_type
_atom_site_calc_flag
_atom_site_refinement_flags
_atom_site_occupancy
_atom_site_type_symbol
S1 -.09919(6) .25445(5) -.07086(4) .02925(14) Uani d . 1 S
O1 -.1965(2) .17004(16) -.16852(15) .0404(4) Uani d . 1 O
O2 -.1409(2) .37065(15) -.02263(17) .0440(4) Uani d . 1 O
N1 -.0961(2) .21628(16) .02952(16) .0286(4) Uani d . 1 N
H1N -.057(4) .268(3) .088(3) .056(10) Uiso d . 1 H
C1 -.0483(2) .10617(17) .01288(16) .0245(4) Uani d . 1 C
C2 .0840(2) .09869(17) .08167(16) .0269(4) Uani d . 1 C
H2 .1416 .1668 .1381 .032 Uiso calc R 1 H
C3 -.1328(3) .00618(18) -.06919(17) .0278(4) Uani d . 1 C
H3 -.2238 .0102 -.1165 .033 Uiso calc R 1 H
C10 .0977(3) .25045(19) -.10287(17) .0288(4) Uani d . 1 C
C11 .1902(3) .3513(2) -.0675(2) .0431(6) Uani d . 1 C
H11 .1484 .4232 -.0264 .052 Uiso calc R 1 H
C12 .3451(4) .3454(3) -.0930(3) .0563(8) Uani d . 1 C
H12 .4093 .4141 -.0708 .068 Uiso calc R 1 H
C13 .4067(3) .2417(3) -.1498(2) .0528(8) Uani d . 1 C
H13 .5140 .2390 -.1652 .063 Uiso calc R 1 H
C14 .3147(3) .1415(3) -.1846(2) .0473(6) Uani d . 1 C
H14 .3585 .0699 -.2237 .057 Uiso calc R 1 H
C15 .1582(3) .1451(2) -.16259(19) .0357(5) Uani d . 1 C
H15 .0929 .0762 -.1881 .043 Uiso calc R 1 H
S3 .03824(11) .49728(7) .30326(7) .0458(2) Uani d PD .80 S
S3' .1855(5) .4674(3) .2857(3) .0517(8) Uiso d PD .20 S
O5 .0625(3) .37340(17) .23687(18) .0681(7) Uani d D 1 O
C41 .1669(4) .5458(3) .4299(2) .0566(8) Uani d D 1 C
H41A .1071 .5874 .4928 .085 Uiso d R 1 H
H41B .2534 .5971 .4312 .085 Uiso d R 1 H
H41C .2127 .4803 .4370 .085 Uiso d R 1 H
C42 .1380(6) .5716(3) .2436(3) .0775(12) Uani d D 1 C
H42A .0668 .6256 .2322 .116 Uiso d R 1 H
H42B .1671 .5167 .1709 .116 Uiso d R 1 H
H42C .2352 .6138 .2945 .116 Uiso d R 1 H
S2 .39871(6) -.69356(4) .54782(4) .02850(14) Uani d . 1 S
O3 .4117(2) -.61185(15) .50525(16) .0412(4) Uani d . 1 O
O4 .4423(2) -.65901(15) .66526(13) .0387(4) Uani d . 1 O
N2 .5100(2) -.79607(17) .47802(17) .0289(4) Uani d . 1 N
H2N .504(4) -.805(3) .419(3) .044(9) Uiso d . 1 H
C21 .5034(2) -.89900(18) .48996(16) .0245(4) Uani d . 1 C
C22 .4272(2) -.99911(19) .40221(16) .0267(4) Uani d . 1 C
H22 .3771 -.9982 .3351 .032 Uiso calc R 1 H
C23 .5762(2) -.90057(19) .58807(17) .0277(4) Uani d . 1 C
H23 .6282 -.8324 .6484 .033 Uiso calc R 1 H
C30 .2023(2) -.75723(18) .50796(18) .0277(4) Uani d . 1 C
C31 .1203(3) -.7749(2) .40505(19) .0364(5) Uani d . 1 C
H31 .1658 -.7478 .3591 .044 Uiso calc R 1 H
C32 -.0294(3) -.8328(3) .3706(2) .0471(7) Uani d . 1 C
H32 -.0875 -.8459 .3001 .057 Uiso calc R 1 H
C33 -.0951(3) -.8716(2) .4373(3) .0492(7) Uani d . 1 C
H33 -.1983 -.9112 .4125 .059 Uiso calc R 1 H
C34 -.0127(3) -.8536(2) .5397(3) .0458(6) Uani d . 1 C
H34 -.0587 -.8810 .5852 .055 Uiso calc R 1 H
C35 .1371(3) -.7956(2) .5763(2) .0365(5) Uani d . 1 C
H35 .1945 -.7821 .6472 .044 Uiso calc R 1 H
S4 .59352(12) -.79142(11) .20448(9) .0571(3) Uani d PD .80 S
S4' .4746(3) -.7585(2) .2199(2) .0335(5) Uiso d PD .20 S
O6 .4925(3) -.8476(2) .25020(18) .0669(7) Uani d D 1 O
C51 .5116(5) -.8239(5) .0712(3) .0918(16) Uani d D 1 C
H51A .5893 -.8613 .0196 .138 Uiso d R 1 H
H51B .4153 -.8757 .0500 .138 Uiso d R 1 H
H51C .4825 -.7534 .0668 .138 Uiso d R 1 H
C52 .5901(12) -.6488(5) .2729(6) .219(6) Uani d D 1 C
H52A .6993 -.6135 .2898 .328 Uiso d R 1 H
H52B .5229 -.6218 .2256 .328 Uiso d R 1 H
H52C .5459 -.6274 .3433 .328 Uiso d R 1 H

loop_
_atom_site_aniso_label
_atom_site_aniso_U_11
_atom_site_aniso_U_22
_atom_site_aniso_U_33
_atom_site_aniso_U_12
_atom_site_aniso_U_13
_atom_site_aniso_U_23
S1 .0309(3) .0244(3) .0349(3) .00325(19) .00115(19) .0164(2)
O1 .0366(9) .0429(10) .0409(9) -.0034(7) -.0104(7) .0224(8)
O2 .0506(11) .0313(9) .0582(11) .0141(8) .0130(8) .0259(8)
N1 .0350(9) .0209(9) .0295(9) .0005(7) .0055(7) .0108(7)
C1 .0293(9) .0202(9) .0246(8) -.0023(7) .0047(7) .0104(7)
C2 .0307(10) .0218(9) .0251(9) -.0067(8) -.0003(7) .0090(7)
C3 .0296(10) .0249(10) .0270(9) -.0048(8) -.0020(7) .0117(8)
C10 .0318(10) .0288(11) .0278(9) -.0006(8) .0011(7) .0152(8)
C11 .0482(14) .0337(13) .0433(13) -.0075(11) .0031(11) .0148(10)
C12 .0509(16) .065(2) .0500(16) -.0248(15) -.0008(12) .0253(14)
C13 .0356(13) .089(2) .0395(13) .0000(14) .0053(10) .0342(15)
C14 .0476(14) .0632(18) .0359(12) .0155(13) .0154(11) .0240(12)
C15 .0433(12) .0348(12) .0302(10) .0036(10) .0082(9) .0149(9)
S3 .0463(4) .0289(4) .0500(5) -.0002(3) -.0060(3) .0102(3)
O5 .117(2) .0248(10) .0448(11) -.0067(11) -.0217(12) .0085(8)
C41 .079(2) .0364(14) .0421(14) -.0007(14) -.0005(14) .0094(11)
C42 .139(4) .0429(18) .0563(19) .003(2) .015(2) .0274(15)
S2 .0317(3) .0230(3) .0306(3) -.00167(19) .00175(19) .01270(19)
O3 .0489(10) .0288(9) .0518(10) -.0026(7) .0057(8) .0238(8)
O4 .0450(9) .0338(9) .0298(8) -.0008(7) -.0016(7) .0095(7)
N2 .0297(9) .0297(9) .0320(9) .0009(7) .0068(7) .0175(7)
C21 .0208(8) .0271(10) .0286(9) .0011(7) .0054(7) .0146(8)
C22 .0257(9) .0301(10) .0246(9) .0005(8) .0015(7) .0132(8)
C23 .0260(9) .0281(10) .0260(9) -.0016(8) .0010(7) .0104(8)
C30 .0281(9) .0223(10) .0325(10) .0035(8) .0046(7) .0120(8)
C31 .0356(11) .0379(13) .0325(11) .0047(9) .0023(9) .0138(9)
C32 .0343(12) .0493(15) .0413(13) .0064(11) -.0032(10) .0079(11)
C33 .0267(11) .0426(14) .0624(17) -.0004(10) .0101(11) .0086(12)
C34 .0380(13) .0416(14) .0622(17) .0026(11) .0190(12) .0245(12)
C35 .0369(12) .0373(13) .0408(12) .0052(10) .0101(9) .0213(10)
S4 .0468(5) .0857(8) .0552(5) -.0068(5) -.0043(4) .0493(5)
O6 .113(2) .0544(13) .0433(11) -.0083(13) .0178(12) .0293(10)
C51 .084(3) .150(5) .053(2) -.034(3) -.0018(18) .059(3)
C52 .477(17) .059(3) .110(5) -.068(6) .128(8) .009(3)

loop_
_atom_type_symbol
_atom_type_description
_atom_type_scat_dispersion_real
_atom_type_scat_dispersion_imag
_atom_type_scat_source
C C .0033 .0016 'International Tables Vol C Tables 4.2.6.8 and 6.1.1.4'
H H .0000 .0000 'International Tables Vol C Tables 4.2.6.8 and 6.1.1.4'
N N .0061 .0033 'International Tables Vol C Tables 4.2.6.8 and 6.1.1.4'
O O .0106 .0060 'International Tables Vol C Tables 4.2.6.8 and 6.1.1.4'
S S .1246 .1234 'International Tables Vol C Tables 4.2.6.8 and 6.1.1.4'

loop_
_geom_angle_atom_site_label_1
_geom_angle_atom_site_label_2
_geom_angle_atom_site_label_3
_geom_angle_site_symmetry_1
_geom_angle
O1 S1 O2 . 119.85(12)
O1 S1 N1 . 108.10(11)
O2 S1 N1 . 105.29(11)
O1 S1 C10 . 107.29(11)
O2 S1 C10 . 108.64(11)
N1 S1 C10 . 107.04(10)
C1 N1 S1 . 120.60(14)
C2 C1 C3 . 119.32(19)
C2 C1 N1 . 119.15(18)
C3 C1 N1 . 121.52(19)
C3 C2 C1 2 120.92(18)
C2 C3 C1 2 119.76(19)
C11 C10 C15 . 121.0(2)
C11 C10 S1 . 119.95(19)
C15 C10 S1 . 119.07(17)
C10 C11 C12 . 118.7(3)
C13 C12 C11 . 120.7(3)
C12 C13 C14 . 120.6(3)
C13 C14 C15 . 119.9(3)
C14 C15 C10 . 119.2(2)
S3' S3 O5 . 61.85(19)
S3' S3 C41 . 68.82(19)
O5 S3 C41 . 106.74(14)
S3' S3 C42 . 66.0(2)
O5 S3 C42 . 106.79(17)
C41 S3 C42 . 97.81(19)
S3 S3' O5 . 64.8(2)
S3 S3' C42 . 69.7(2)
O5 S3' C42 . 111.0(3)
S3 S3' C41 . 66.90(19)
O5 S3' C41 . 107.3(3)
C42 S3' C41 . 98.7(2)
S3' O5 S3 . 53.36(17)
S3 C41 S3' . 44.28(15)
S3' C42 S3 . 44.36(15)
O4 S2 O3 . 119.71(11)
O4 S2 N2 . 108.56(11)
O3 S2 N2 . 105.40(11)
O4 S2 C30 . 108.11(11)
O3 S2 C30 . 109.07(11)
N2 S2 C30 . 105.05(10)
C21 N2 S2 . 118.74(14)
C23 C21 C22 . 119.6(2)
C23 C21 N2 . 120.28(19)
C22 C21 N2 . 120.07(18)
C23 C22 C21 2_636 120.44(18)
C22 C23 C21 2_636 119.92(19)
C31 C30 C35 . 121.5(2)
C31 C30 S2 . 118.81(18)
C35 C30 S2 . 119.53(17)
C32 C31 C30 . 118.4(2)
C33 C32 C31 . 120.7(3)
C32 C33 C34 . 120.5(2)
C33 C34 C35 . 119.9(3)
C34 C35 C30 . 118.9(2)
S4' S4 O6 . 64.04(19)
S4' S4 C52 . 64.2(3)
O6 S4 C52 . 111.0(2)
S4' S4 C51 . 80.1(2)
O6 S4 C51 . 108.91(18)
C52 S4 C51 . 103.6(4)
S4 S4' O6 . 70.9(2)
S4 S4' C52 . 76.1(3)
O6 S4' C52 . 123.0(4)
S4 S4' C51 . 64.1(2)
O6 S4' C51 . 103.9(3)
C52 S4' C51 . 101.6(3)
S4' O6 S4 . 45.03(14)
S4 C51 S4' . 35.82(12)
S4' C52 S4 . 39.67(17)

loop_
_geom_bond_atom_site_label_1
_geom_bond_atom_site_label_2
_geom_bond_site_symmetry_2
_geom_bond_distance
S1 O1 . 1.4265(18)
S1 O2 . 1.4273(18)
S1 N1 . 1.628(2)
S1 C10 . 1.760(2)
N1 C1 . 1.424(3)
C1 C2 . 1.390(3)
C1 C3 . 1.391(3)
C2 C3 2 1.378(3)
C3 C2 2 1.378(3)
C10 C11 . 1.380(3)
C10 C15 . 1.388(3)
C11 C12 . 1.384(4)
C12 C13 . 1.370(5)
C13 C14 . 1.373(5)
C14 C15 . 1.384(4)
S3 S3' . 1.321(4)
S3 O5 . 1.490(2)
S3 C41 . 1.741(3)
S3 C42 . 1.773(4)
S3' O5 . 1.452(4)
S3' C42 . 1.726(5)
S3' C41 . 1.765(5)
S2 O4 . 1.4266(17)
S2 O3 . 1.4275(18)
S2 N2 . 1.633(2)
S2 C30 . 1.756(2)
N2 C21 . 1.426(3)
C21 C23 . 1.389(3)
C21 C22 . 1.391(3)
C22 C23 2_636 1.376(3)
C23 C22 2_636 1.376(3)
C30 C31 . 1.382(3)
C30 C35 . 1.387(3)
C31 C32 . 1.381(4)
C32 C33 . 1.374(4)
C33 C34 . 1.377(4)
C34 C35 . 1.382(4)
S4 S4' . 1.101(3)
S4 O6 . 1.470(2)
S4 C52 . 1.674(6)
S4 C51 . 1.691(4)
S4' O6 . 1.399(4)
S4' C52 . 1.552(7)
S4' C51 . 1.853(5)

loop_
_geom_torsion_atom_site_label_1
_geom_torsion_atom_site_label_2
_geom_torsion_atom_site_label_3
_geom_torsion_atom_site_label_4
_geom_torsion_site_symmetry_4
_geom_torsion
O1 S1 N1 C1 . 54.80(19)
O2 S1 N1 C1 . -175.99(17)
C10 S1 N1 C1 . -60.49(19)
S1 N1 C1 C2 . 119.49(19)
S1 N1 C1 C3 . -61.7(2)
C3 C1 C2 C3 2 .3(3)
N1 C1 C2 C3 2 179.20(19)
C2 C1 C3 C2 2 -.3(3)
N1 C1 C3 C2 2 -179.17(19)
O1 S1 C10 C11 . 139.1(2)
O2 S1 C10 C11 . 8.1(2)
N1 S1 C10 C11 . -105.1(2)
O1 S1 C10 C15 . -41.7(2)
O2 S1 C10 C15 . -172.63(18)
N1 S1 C10 C15 . 74.13(19)
C15 C10 C11 C12 . .2(4)
S1 C10 C11 C12 . 179.4(2)
C10 C11 C12 C13 . -1.6(4)
C11 C12 C13 C14 . 1.4(4)
C12 C13 C14 C15 . .2(4)
C13 C14 C15 C10 . -1.6(4)
C11 C10 C15 C14 . 1.4(4)
S1 C10 C15 C14 . -177.82(18)
C41 S3 S3' O5 . 123.9(2)
C42 S3 S3' O5 . -126.7(2)
O5 S3 S3' C42 . 126.7(2)
C41 S3 S3' C42 . -109.4(2)
O5 S3 S3' C41 . -123.9(2)
C42 S3 S3' C41 . 109.4(2)
C42 S3' O5 S3 . -53.7(2)
C41 S3' O5 S3 . 53.1(2)
C41 S3 O5 S3' . -53.9(2)
C42 S3 O5 S3' . 49.9(2)
O5 S3 C41 S3' . 49.8(2)
C42 S3 C41 S3' . -60.4(2)
O5 S3' C41 S3 . -51.9(2)
C42 S3' C41 S3 . 63.5(2)
O5 S3' C42 S3 . 51.0(2)
C41 S3' C42 S3 . -61.34(19)
O5 S3 C42 S3' . -47.6(2)
C41 S3 C42 S3' . 62.6(2)
O4 S2 N2 C21 . 59.60(19)
O3 S2 N2 C21 . -171.00(16)
C30 S2 N2 C21 . -55.85(18)
S2 N2 C21 C23 . -74.0(2)
S2 N2 C21 C22 . 107.5(2)
C23 C21 C22 C23 2_636 -.1(3)
N2 C21 C22 C23 2_636 178.34(19)
C22 C21 C23 C22 2_636 .1(3)
N2 C21 C23 C22 2_636 -178.34(18)
O4 S2 C30 C31 . 165.92(18)
O3 S2 C30 C31 . 34.3(2)
N2 S2 C30 C31 . -78.3(2)
O4 S2 C30 C35 . -18.4(2)
O3 S2 C30 C35 . -150.09(19)
N2 S2 C30 C35 . 97.34(19)
C35 C30 C31 C32 . -.4(4)
S2 C30 C31 C32 . 175.17(19)
C30 C31 C32 C33 . .1(4)
C31 C32 C33 C34 . -.1(4)
C32 C33 C34 C35 . .3(4)
C33 C34 C35 C30 . -.6(4)
C31 C30 C35 C34 . .6(4)
S2 C30 C35 C34 . -174.92(19)
C52 S4 S4' O6 . -132.7(3)
C51 S4 S4' O6 . 116.8(2)
O6 S4 S4' C52 . 132.7(3)
C51 S4 S4' C52 . -110.5(3)
O6 S4 S4' C51 . -116.8(2)
C52 S4 S4' C51 . 110.5(3)
C52 S4' O6 S4 . -58.2(3)
C51 S4' O6 S4 . 55.78(19)
C52 S4 O6 S4' . 45.1(4)
C51 S4 O6 S4' . -68.4(3)
O6 S4 C51 S4' . 58.0(2)
C52 S4 C51 S4' . -60.2(3)
O6 S4' C51 S4 . -60.4(2)
C52 S4' C51 S4 . 68.2(4)
O6 S4' C52 S4 . 55.8(3)
C51 S4' C52 S4 . -59.3(2)
O6 S4 C52 S4' . -45.0(3)
C51 S4 C52 S4' . 71.7(2)
